data_4327064
loop_
_publ_author_name
'Yuzhong Wang'
'Gregory H. Robinson'

_publ_section_title
;
 Carbene Stabilization of Highly Reactive Main-Group Molecules
;
_journal_name_full 'Inorganic Chemistry'
_journal_page_first 12326
_journal_page_last 12337
_journal_paper_doi 10.1021/ic200675u
_journal_volume 50
_journal_year 2011
_chemical_formula_sum 'C34 H52 B Cl4 N3'
_chemical_formula_weight 655.40
_chemical_name_systematic
; 
 ? 
;
_space_group_IT_number 14
_symmetry_cell_setting monoclinic
_symmetry_space_group_name_Hall '-P 2yn'
_symmetry_space_group_name_H-M 'P 1 21/n 1'
_atom_sites_solution_hydrogens geom
_atom_sites_solution_primary direct
_atom_sites_solution_secondary difmap
_audit_creation_method SHELXL-97
_cell_angle_alpha 90.00
_cell_angle_beta 94.6280(10)
_cell_angle_gamma 90.00
_cell_formula_units_Z 4
_cell_length_a 10.7406(4)
_cell_length_b 20.1889(8)
_cell_length_c 17.6655(7)
_cell_measurement_reflns_used 8148
_cell_measurement_temperature 296(2)
_cell_measurement_theta_max 22.993
_cell_measurement_theta_min 2.305
_cell_volume 3818.1(3)
_computing_structure_refinement 'SHELXL-97 (Sheldrick, 2008)'
_computing_structure_solution 'SHELXS-97 (Sheldrick, 2008)'
_diffrn_ambient_temperature 296(2)
_diffrn_measured_fraction_theta_full 0.999
_diffrn_measured_fraction_theta_max 0.999
_diffrn_measurement_device_type 'BRUKER SMART APEX II'
_diffrn_measurement_method 'OMEGA SCAN'
_diffrn_radiation_monochromator graphite
_diffrn_radiation_source 'fine-focus sealed tube'
_diffrn_radiation_type MoK\a
_diffrn_radiation_wavelength 0.71073
_diffrn_reflns_av_R_equivalents 0.0383
_diffrn_reflns_av_sigmaI/netI 0.0252
_diffrn_reflns_limit_h_max 12
_diffrn_reflns_limit_h_min -12
_diffrn_reflns_limit_k_max 24
_diffrn_reflns_limit_k_min -24
_diffrn_reflns_limit_l_max 21
_diffrn_reflns_limit_l_min -21
_diffrn_reflns_number 41783
_diffrn_reflns_theta_full 25.37
_diffrn_reflns_theta_max 25.37
_diffrn_reflns_theta_min 2.15
_exptl_absorpt_coefficient_mu 0.335
_exptl_absorpt_correction_T_max 0.9546
_exptl_absorpt_correction_T_min 0.9209
_exptl_absorpt_correction_type multi-scan
_exptl_absorpt_process_details 'BRUKER SADABS'
_exptl_crystal_colour pale-yellow
_exptl_crystal_density_diffrn 1.140
_exptl_crystal_description plate
_exptl_crystal_F_000 1400
_exptl_crystal_size_max 0.25
_exptl_crystal_size_mid 0.23
_exptl_crystal_size_min 0.14
_refine_diff_density_max 0.643
_refine_diff_density_min -0.570
_refine_diff_density_rms 0.043
_refine_ls_extinction_method none
_refine_ls_goodness_of_fit_ref 1.023
_refine_ls_hydrogen_treatment constr
_refine_ls_matrix_type full
_refine_ls_number_parameters 379
_refine_ls_number_reflns 7000
_refine_ls_number_restraints 0
_refine_ls_restrained_S_all 1.023
_refine_ls_R_factor_all 0.0797
_refine_ls_R_factor_gt 0.0554
_refine_ls_shift/su_max 0.000
_refine_ls_shift/su_mean 0.000
_refine_ls_structure_factor_coef Fsqd
_refine_ls_weighting_details 'calc w=1/[\s^2^(Fo^2^)+(0.0763P)^2^+2.2631P] where P=(Fo^2^+2Fc^2^)/3'
_refine_ls_weighting_scheme calc
_refine_ls_wR_factor_gt 0.1446
_refine_ls_wR_factor_ref 0.1614
_reflns_number_gt 5080
_reflns_number_total 7000
_reflns_threshold_expression >2sigma(I)
_cod_data_source_file ic200675u_si_002_1.cif
_cod_data_source_block y1
_cod_database_code 4327064

loop_
_symmetry_equiv_pos_as_xyz
'x, y, z'
'-x+1/2, y+1/2, -z+1/2'
'-x, -y, -z'
'x-1/2, -y-1/2, z-1/2'

loop_
_atom_site_label
_atom_site_type_symbol
_atom_site_fract_x
_atom_site_fract_y
_atom_site_fract_z
_atom_site_U_iso_or_equiv
_atom_site_adp_type
_atom_site_occupancy
_atom_site_symmetry_multiplicity
_atom_site_calc_flag
_atom_site_refinement_flags
B1 B 0.8937(3) 0.20165(14) 0.19390(15) 0.0377(6) Uani 1 1 d .
Cl1 Cl 0.98769(7) 0.17193(3) 0.12215(4) 0.0562(2) Uani 1 1 d .
Cl2 Cl 0.93048(7) -0.08485(3) 0.42443(4) 0.0582(2) Uani 1 1 d .
N1 N 0.89335(18) 0.09123(9) 0.27011(11) 0.0377(4) Uani 1 1 d .
N2 N 0.95320(18) 0.17431(9) 0.34071(10) 0.0361(4) Uani 1 1 d .
N3 N 0.81642(19) 0.25516(10) 0.18201(11) 0.0405(5) Uani 1 1 d .
C1 C 0.9100(2) 0.15757(11) 0.26923(12) 0.0342(5) Uani 1 1 d .
C2 C 0.9256(2) 0.06708(13) 0.34192(14) 0.0453(6) Uani 1 1 d .
H2A H 0.9215 0.0231 0.3572 0.054 Uiso 1 1 calc R
C3 C 0.9639(2) 0.11830(12) 0.38553(14) 0.0439(6) Uani 1 1 d .
H3A H 0.9924 0.1166 0.4366 0.053 Uiso 1 1 calc R
C4 C 0.9893(2) 0.24033(12) 0.36718(12) 0.0387(5) Uani 1 1 d .
C5 C 0.9164(3) 0.27136(13) 0.41952(14) 0.0468(6) Uani 1 1 d .
C6 C 0.9544(3) 0.33467(15) 0.44347(16) 0.0608(8) Uani 1 1 d .
H6A H 0.9090 0.3570 0.4782 0.073 Uiso 1 1 calc R
C7 C 1.0563(3) 0.36458(15) 0.4173(2) 0.0699(9) Uani 1 1 d .
H7A H 1.0781 0.4072 0.4333 0.084 Uiso 1 1 calc R
C8 C 1.1269(3) 0.33235(15) 0.36770(18) 0.0642(8) Uani 1 1 d .
H8A H 1.1965 0.3534 0.3507 0.077 Uiso 1 1 calc R
C9 C 1.0966(3) 0.26873(13) 0.34213(15) 0.0488(6) Uani 1 1 d .
C10 C 1.1856(3) 0.23220(16) 0.29385(16) 0.0584(7) Uani 1 1 d .
H10A H 1.1434 0.1920 0.2741 0.070 Uiso 1 1 calc R
C11 C 1.2235(4) 0.2719(2) 0.2270(2) 0.0931(12) Uani 1 1 d .
H11A H 1.1503 0.2848 0.1957 0.140 Uiso 1 1 calc R
H11B H 1.2763 0.2454 0.1977 0.140 Uiso 1 1 calc R
H11C H 1.2681 0.3108 0.2450 0.140 Uiso 1 1 calc R
C12 C 1.3025(4) 0.2112(3) 0.3433(2) 0.1090(16) Uani 1 1 d .
H12A H 1.2784 0.1859 0.3857 0.164 Uiso 1 1 calc R
H12B H 1.3475 0.2499 0.3614 0.164 Uiso 1 1 calc R
H12C H 1.3548 0.1847 0.3138 0.164 Uiso 1 1 calc R
C13 C 0.8055(3) 0.23876(15) 0.45290(15) 0.0539(7) Uani 1 1 d .
H13A H 0.7863 0.1976 0.4250 0.065 Uiso 1 1 calc R
C14 C 0.6877(3) 0.2820(2) 0.4475(2) 0.0840(11) Uani 1 1 d .
H14A H 0.6649 0.2928 0.3953 0.126 Uiso 1 1 calc R
H14B H 0.7037 0.3219 0.4761 0.126 Uiso 1 1 calc R
H14C H 0.6205 0.2581 0.4679 0.126 Uiso 1 1 calc R
C15 C 0.8403(4) 0.22110(19) 0.53616(17) 0.0810(11) Uani 1 1 d .
H15A H 0.9136 0.1938 0.5398 0.122 Uiso 1 1 calc R
H15B H 0.7725 0.1975 0.5560 0.122 Uiso 1 1 calc R
H15C H 0.8565 0.2609 0.5649 0.122 Uiso 1 1 calc R
C16 C 0.8548(2) 0.05080(12) 0.20419(14) 0.0425(6) Uani 1 1 d .
C17 C 0.7283(3) 0.04949(13) 0.17811(16) 0.0531(7) Uani 1 1 d .
C18 C 0.6976(3) 0.01392(16) 0.11231(19) 0.0717(9) Uani 1 1 d .
H18A H 0.6147 0.0127 0.0925 0.086 Uiso 1 1 calc R
C19 C 0.7855(4) -0.01931(17) 0.07586(19) 0.0766(10) Uani 1 1 d .
H19A H 0.7624 -0.0418 0.0310 0.092 Uiso 1 1 calc R
C20 C 0.9074(3) -0.01991(15) 0.10472(19) 0.0694(9) Uani 1 1 d .
H20A H 0.9655 -0.0443 0.0801 0.083 Uiso 1 1 calc R
C21 C 0.9461(3) 0.01516(13) 0.17004(16) 0.0517(7) Uani 1 1 d .
C22 C 1.0803(3) 0.01060(16) 0.20243(19) 0.0647(8) Uani 1 1 d .
H22A H 1.0943 0.0450 0.2413 0.078 Uiso 1 1 calc R
C23 C 1.1032(4) -0.05687(18) 0.2409(2) 0.0872(11) Uani 1 1 d .
H23A H 1.0458 -0.0627 0.2793 0.131 Uiso 1 1 calc R
H23B H 1.1873 -0.0587 0.2637 0.131 Uiso 1 1 calc R
H23C H 1.0908 -0.0914 0.2036 0.131 Uiso 1 1 calc R
C24 C 1.1738(4) 0.0215(2) 0.1425(3) 0.0981(13) Uani 1 1 d .
H24A H 1.1599 0.0642 0.1195 0.147 Uiso 1 1 calc R
H24B H 1.1628 -0.0123 0.1043 0.147 Uiso 1 1 calc R
H24C H 1.2573 0.0194 0.1663 0.147 Uiso 1 1 calc R
C25 C 0.6279(3) 0.08109(16) 0.2208(2) 0.0701(9) Uani 1 1 d .
H25A H 0.6639 0.1203 0.2470 0.084 Uiso 1 1 calc R
C26 C 0.5891(5) 0.0328(3) 0.2810(3) 0.1228(18) Uani 1 1 d .
H26A H 0.6616 0.0191 0.3125 0.184 Uiso 1 1 calc R
H26B H 0.5500 -0.0053 0.2567 0.184 Uiso 1 1 calc R
H26C H 0.5313 0.0541 0.3118 0.184 Uiso 1 1 calc R
C27 C 0.5141(3) 0.1034(2) 0.1703(3) 0.1056(15) Uani 1 1 d .
H27A H 0.5398 0.1338 0.1327 0.158 Uiso 1 1 calc R
H27B H 0.4560 0.1249 0.2007 0.158 Uiso 1 1 calc R
H27C H 0.4749 0.0656 0.1455 0.158 Uiso 1 1 calc R
C28 C 0.7947(3) 0.29154(14) 0.10767(14) 0.0532(7) Uani 1 1 d .
H28A H 0.7324 0.3257 0.1159 0.064 Uiso 1 1 calc R
C29 C 0.9095(3) 0.32833(17) 0.08570(19) 0.0761(10) Uani 1 1 d .
H29A H 0.8905 0.3506 0.0382 0.114 Uiso 1 1 calc R
H29B H 0.9763 0.2974 0.0808 0.114 Uiso 1 1 calc R
H29C H 0.9345 0.3602 0.1243 0.114 Uiso 1 1 calc R
C30 C 0.7360(4) 0.2475(2) 0.04586(18) 0.0819(11) Uani 1 1 d .
H30A H 0.6635 0.2263 0.0633 0.123 Uiso 1 1 calc R
H30B H 0.7951 0.2144 0.0332 0.123 Uiso 1 1 calc R
H30C H 0.7120 0.2737 0.0017 0.123 Uiso 1 1 calc R
C31 C 0.7427(2) 0.28276(13) 0.24240(14) 0.0452(6) Uani 1 1 d .
H31A H 0.7626 0.2564 0.2884 0.054 Uiso 1 1 calc R
C32 C 0.6026(3) 0.27737(16) 0.22247(18) 0.0627(8) Uani 1 1 d .
H32A H 0.5810 0.2321 0.2114 0.094 Uiso 1 1 calc R
H32B H 0.5794 0.3043 0.1788 0.094 Uiso 1 1 calc R
H32C H 0.5590 0.2924 0.2646 0.094 Uiso 1 1 calc R
C33 C 0.7808(3) 0.35395(14) 0.26093(17) 0.0602(8) Uani 1 1 d .
H33A H 0.8695 0.3560 0.2732 0.090 Uiso 1 1 calc R
H33B H 0.7384 0.3691 0.3035 0.090 Uiso 1 1 calc R
H33C H 0.7586 0.3816 0.2178 0.090 Uiso 1 1 calc R
C34 C 0.2398(4) -0.0172(2) 0.4640(3) 0.1020(14) Uani 1 1 d .
H34A H 0.2058 0.0098 0.5028 0.122 Uiso 1 1 calc R
H34B H 0.1723 -0.0441 0.4407 0.122 Uiso 1 1 calc R
Cl3 Cl 0.29333(16) 0.03480(12) 0.39511(10) 0.1750(8) Uani 1 1 d .
Cl4 Cl 0.35210(16) -0.06908(10) 0.50705(14) 0.1819(8) Uani 1 1 d .

loop_
_atom_site_aniso_label
_atom_site_aniso_U_11
_atom_site_aniso_U_22
_atom_site_aniso_U_33
_atom_site_aniso_U_23
_atom_site_aniso_U_13
_atom_site_aniso_U_12
B1 0.0424(15) 0.0390(14) 0.0321(13) 0.0016(11) 0.0054(11) -0.0043(12)
Cl1 0.0752(5) 0.0557(4) 0.0406(3) 0.0046(3) 0.0223(3) 0.0083(3)
Cl2 0.0769(5) 0.0425(4) 0.0531(4) 0.0031(3) -0.0084(3) -0.0090(3)
N1 0.0417(11) 0.0334(10) 0.0391(11) 0.0026(8) 0.0097(8) 0.0030(8)
N2 0.0414(11) 0.0375(10) 0.0302(10) 0.0045(8) 0.0074(8) 0.0022(8)
N3 0.0479(12) 0.0405(11) 0.0331(10) 0.0068(8) 0.0024(9) 0.0013(9)
C1 0.0359(12) 0.0336(12) 0.0340(12) 0.0017(9) 0.0084(9) 0.0017(9)
C2 0.0559(16) 0.0380(13) 0.0433(14) 0.0123(11) 0.0129(12) 0.0078(12)
C3 0.0515(15) 0.0444(14) 0.0367(13) 0.0116(11) 0.0096(11) 0.0068(12)
C4 0.0478(14) 0.0382(13) 0.0296(12) 0.0020(10) 0.0001(10) 0.0024(11)
C5 0.0577(16) 0.0483(15) 0.0342(13) 0.0006(11) 0.0015(11) 0.0100(12)
C6 0.080(2) 0.0518(17) 0.0497(16) -0.0115(13) -0.0014(15) 0.0137(16)
C7 0.085(2) 0.0442(16) 0.078(2) -0.0081(16) -0.0096(19) -0.0068(16)
C8 0.069(2) 0.0547(18) 0.068(2) 0.0000(15) -0.0005(16) -0.0156(15)
C9 0.0521(15) 0.0521(16) 0.0419(14) 0.0041(12) 0.0011(11) -0.0059(12)
C10 0.0547(17) 0.074(2) 0.0483(16) -0.0022(14) 0.0155(13) -0.0131(15)
C11 0.105(3) 0.112(3) 0.066(2) 0.006(2) 0.030(2) -0.035(3)
C12 0.081(3) 0.167(5) 0.081(3) -0.007(3) 0.017(2) 0.042(3)
C13 0.0628(17) 0.0593(17) 0.0415(14) -0.0001(12) 0.0161(12) 0.0090(14)
C14 0.076(2) 0.104(3) 0.077(2) 0.018(2) 0.0326(19) 0.026(2)
C15 0.114(3) 0.086(2) 0.0465(17) 0.0135(16) 0.0238(18) 0.017(2)
C16 0.0503(15) 0.0339(12) 0.0441(14) 0.0010(10) 0.0086(11) -0.0035(11)
C17 0.0555(17) 0.0422(15) 0.0618(17) 0.0012(13) 0.0063(13) -0.0089(12)
C18 0.073(2) 0.065(2) 0.074(2) -0.0038(17) -0.0091(18) -0.0177(17)
C19 0.102(3) 0.068(2) 0.059(2) -0.0192(17) 0.0074(19) -0.021(2)
C20 0.087(3) 0.0542(18) 0.071(2) -0.0190(15) 0.0300(18) -0.0101(17)
C21 0.0626(17) 0.0405(14) 0.0542(16) -0.0040(12) 0.0190(13) -0.0034(12)
C22 0.0564(18) 0.0583(18) 0.082(2) -0.0138(16) 0.0205(16) 0.0074(14)
C23 0.091(3) 0.076(2) 0.096(3) 0.005(2) 0.020(2) 0.030(2)
C24 0.070(2) 0.100(3) 0.130(4) 0.001(3) 0.048(2) 0.009(2)
C25 0.0474(17) 0.0614(19) 0.102(3) -0.0082(18) 0.0117(17) -0.0034(14)
C26 0.110(4) 0.130(4) 0.139(4) 0.007(3) 0.078(3) 0.005(3)
C27 0.052(2) 0.090(3) 0.171(5) -0.019(3) -0.012(2) 0.0027(19)
C28 0.0642(18) 0.0571(17) 0.0381(14) 0.0160(12) 0.0022(12) 0.0095(14)
C29 0.093(3) 0.069(2) 0.068(2) 0.0326(17) 0.0170(18) 0.0015(18)
C30 0.096(3) 0.102(3) 0.0437(17) 0.0034(17) -0.0182(17) 0.009(2)
C31 0.0533(15) 0.0444(14) 0.0380(13) 0.0069(11) 0.0047(11) 0.0105(12)
C32 0.0541(17) 0.0661(19) 0.068(2) 0.0092(15) 0.0090(14) 0.0090(14)
C33 0.077(2) 0.0490(16) 0.0535(17) -0.0017(13) -0.0006(14) 0.0091(14)
C34 0.071(2) 0.116(3) 0.122(4) -0.023(3) 0.030(2) -0.009(2)
Cl3 0.1292(12) 0.260(2) 0.1364(13) 0.0369(13) 0.0123(10) -0.0678(14)
Cl4 0.1093(11) 0.1736(17) 0.261(2) 0.0245(16) 0.0039(13) 0.0107(11)

loop_
_atom_type_symbol
_atom_type_description
_atom_type_scat_dispersion_real
_atom_type_scat_dispersion_imag
_atom_type_scat_source
C C 0.0033 0.0016 'International Tables Vol C Tables 4.2.6.8 and 6.1.1.4'
H H 0.0000 0.0000 'International Tables Vol C Tables 4.2.6.8 and 6.1.1.4'
B B 0.0013 0.0007 'International Tables Vol C Tables 4.2.6.8 and 6.1.1.4'
N N 0.0061 0.0033 'International Tables Vol C Tables 4.2.6.8 and 6.1.1.4'
Cl Cl 0.1484 0.1585 'International Tables Vol C Tables 4.2.6.8 and 6.1.1.4'

loop_
_geom_angle_atom_site_label_1
_geom_angle_atom_site_label_2
_geom_angle_atom_site_label_3
_geom_angle
N3 B1 C1 126.3(2)
N3 B1 Cl1 121.79(19)
C1 B1 Cl1 111.91(18)
C1 N1 C2 109.7(2)
C1 N1 C16 125.18(19)
C2 N1 C16 125.0(2)
C1 N2 C3 109.72(19)
C1 N2 C4 126.26(18)
C3 N2 C4 123.96(19)
B1 N3 C31 122.48(19)
B1 N3 C28 124.6(2)
C31 N3 C28 112.88(19)
N1 C1 N2 105.82(19)
N1 C1 B1 123.7(2)
N2 C1 B1 130.1(2)
C3 C2 N1 107.5(2)
C2 C3 N2 107.2(2)
C5 C4 C9 123.0(2)
C5 C4 N2 118.1(2)
C9 C4 N2 118.8(2)
C6 C5 C4 116.2(3)
C6 C5 C13 119.8(2)
C4 C5 C13 123.9(2)
C7 C6 C5 121.7(3)
C6 C7 C8 120.5(3)
C7 C8 C9 121.3(3)
C8 C9 C4 117.1(3)
C8 C9 C10 119.2(3)
C4 C9 C10 123.5(2)
C9 C10 C11 113.7(3)
C9 C10 C12 109.7(2)
C11 C10 C12 109.4(3)
C5 C13 C15 109.6(3)
C5 C13 C14 113.5(2)
C15 C13 C14 109.1(2)
C21 C16 C17 123.1(2)
C21 C16 N1 118.1(2)
C17 C16 N1 118.7(2)
C18 C17 C16 116.5(3)
C18 C17 C25 120.5(3)
C16 C17 C25 122.9(3)
C19 C18 C17 121.7(3)
C18 C19 C20 120.5(3)
C19 C20 C21 121.3(3)
C16 C21 C20 116.7(3)
C16 C21 C22 123.5(2)
C20 C21 C22 119.8(3)
C21 C22 C24 112.8(3)
C21 C22 C23 109.6(3)
C24 C22 C23 110.0(3)
C17 C25 C26 109.0(3)
C17 C25 C27 113.9(3)
C26 C25 C27 110.3(3)
C30 C28 N3 111.7(2)
C30 C28 C29 113.9(3)
N3 C28 C29 112.9(2)
N3 C31 C32 112.4(2)
N3 C31 C33 111.0(2)
C32 C31 C33 111.1(2)
Cl4 C34 Cl3 114.6(2)

loop_
_geom_bond_atom_site_label_1
_geom_bond_atom_site_label_2
_geom_bond_distance
B1 N3 1.368(3)
B1 C1 1.599(3)
B1 Cl1 1.787(3)
N1 C1 1.351(3)
N1 C2 1.377(3)
N1 C16 1.455(3)
N2 C1 1.353(3)
N2 C3 1.380(3)
N2 C4 1.455(3)
N3 C31 1.487(3)
N3 C28 1.506(3)
C2 C3 1.334(4)
C4 C5 1.406(3)
C4 C9 1.391(4)
C5 C6 1.397(4)
C5 C13 1.521(4)
C6 C7 1.363(5)
C7 C8 1.369(5)
C8 C9 1.391(4)
C9 C10 1.522(4)
C10 C11 1.511(4)
C10 C12 1.530(5)
C13 C15 1.530(4)
C13 C14 1.534(4)
C16 C21 1.393(4)
C16 C17 1.399(4)
C17 C18 1.383(4)
C17 C25 1.507(4)
C18 C19 1.362(5)
C19 C20 1.366(5)
C20 C21 1.389(4)
C21 C22 1.510(4)
C22 C24 1.533(5)
C22 C23 1.533(5)
C25 C26 1.525(5)
C25 C27 1.522(5)
C28 C30 1.507(4)
C28 C29 1.517(4)
C31 C32 1.521(4)
C31 C33 1.523(4)
C34 Cl4 1.727(5)
C34 Cl3 1.739(5)
